data_1556174
loop_
_publ_author_name
'Chen, Te-Yu'
'Krische, Michael J.'

_publ_section_title
;
 Regioselective ruthenium catalyzed hydrohydroxyalkylation of dienes with
 3-hydroxy-2-oxindoles: prenylation, geranylation, and beyond.
;
_journal_issue 12
_journal_name_full 'Organic letters'
_journal_page_first 2994
_journal_page_last 2997
_journal_paper_doi 10.1021/ol401184k
_journal_volume 15
_journal_year 2013
_chemical_formula_moiety 'C21 H21 N O2'
_chemical_formula_sum 'C21 H21 N O2'
_chemical_formula_weight 319.39
_space_group_IT_number 14
_space_group_name_Hall '-P 2ybc'
_space_group_name_H-M_alt 'P 1 21/c 1'
_symmetry_cell_setting monoclinic
_symmetry_space_group_name_H-M 'P 1 21/c 1'
_atom_sites_solution_hydrogens geom
_atom_sites_solution_primary direct
_atom_sites_solution_secondary difmap
_audit_creation_method SHELXL-97
_cell_angle_alpha 90.00
_cell_angle_beta 101.853(3)
_cell_angle_gamma 90.00
_cell_formula_units_Z 8
_cell_length_a 9.4044(15)
_cell_length_b 19.072(2)
_cell_length_c 18.984(2)
_cell_measurement_reflns_used 51152
_cell_measurement_temperature 153(2)
_cell_measurement_theta_max 25.0
_cell_measurement_theta_min 3.0
_cell_volume 3332.4(7)
_computing_cell_refinement 'CrystalClear (Rigaku Inc., 2008)'
_computing_data_collection 'CrystalClear (Rigaku Inc., 2008)'
_computing_data_reduction 'CrystalClear (Rigaku Inc., 2008)'
_computing_molecular_graphics 'XP SHELXTL/PC, Siemens Analytical'
_computing_structure_refinement 'XL SHELXTL/PC, Siemens Analytical'
_computing_structure_solution
;

SIR97 - Altomare A., Burla M.C., Camalli M., Cascarano G.L., Giacovazzo C., 
Guagliardi A., Moliterni A.G.G., Polidori G.,Spagna R.
;
_diffrn_ambient_temperature 153(2)
_diffrn_measured_fraction_theta_full 0.998
_diffrn_measured_fraction_theta_max 0.998
_diffrn_measurement_device_type 'Rigaku AFC-12 with Saturn 724+ CCD'
_diffrn_measurement_method \w-scans
_diffrn_radiation_monochromator graphite
_diffrn_radiation_source 'fine-focus sealed tube'
_diffrn_radiation_type MoK\a
_diffrn_radiation_wavelength 0.71075
_diffrn_reflns_av_R_equivalents 0.1784
_diffrn_reflns_av_sigmaI/netI 0.1200
_diffrn_reflns_limit_h_max 11
_diffrn_reflns_limit_h_min -11
_diffrn_reflns_limit_k_max 22
_diffrn_reflns_limit_k_min -22
_diffrn_reflns_limit_l_max 22
_diffrn_reflns_limit_l_min -22
_diffrn_reflns_number 50065
_diffrn_reflns_theta_full 25.00
_diffrn_reflns_theta_max 25.00
_diffrn_reflns_theta_min 3.06
_exptl_absorpt_coefficient_mu 0.081
_exptl_absorpt_correction_T_max 1.00
_exptl_absorpt_correction_T_min 0.513
_exptl_absorpt_correction_type multi-scan
_exptl_absorpt_process_details
;
Abscor. T. Higashi (2001). The Rigaku Corporation, Tokyo, Japan.
;
_exptl_crystal_colour colorless
_exptl_crystal_density_diffrn 1.273
_exptl_crystal_density_method 'not measured'
_exptl_crystal_description laths
_exptl_crystal_F_000 1360
_exptl_crystal_size_max 0.48
_exptl_crystal_size_mid 0.05
_exptl_crystal_size_min 0.02
_refine_diff_density_max 0.222
_refine_diff_density_min -0.308
_refine_diff_density_rms 0.057
_refine_ls_extinction_method none
_refine_ls_goodness_of_fit_ref 1.075
_refine_ls_hydrogen_treatment mixed
_refine_ls_matrix_type full
_refine_ls_number_parameters 441
_refine_ls_number_reflns 5869
_refine_ls_number_restraints 0
_refine_ls_restrained_S_all 1.075
_refine_ls_R_factor_all 0.1653
_refine_ls_R_factor_gt 0.0844
_refine_ls_shift/su_max 0.000
_refine_ls_shift/su_mean 0.000
_refine_ls_structure_factor_coef Fsqd
_refine_ls_weighting_details 'calc w=1/[\s^2^(Fo^2^)+(0.0494P)^2^+1.4035P] where P=(Fo^2^+2Fc^2^)/3'
_refine_ls_weighting_scheme calc
_refine_ls_wR_factor_gt 0.1457
_refine_ls_wR_factor_ref 0.1740
_reflns_number_gt 3265
_reflns_number_total 5869
_reflns_threshold_expression >2sigma(I)
_cod_data_source_file ol401184k_si_002.cif
_cod_data_source_block shelxl
_cod_depositor_comments
;
The following automatic conversions were performed:

data item '_symmetry_cell_setting' value 'Monoclinic' was changed to
'monoclinic' in accordance with the
/home/saulius/struct/COD-crude-data/automatic-downloads/DataCite-retrospective/ACS/depositions/lib/dictionaries/cif_core.dic
dictionary named 'cif_core.dic' version 2.4.2 last updated on
2011-04-26.

Automatic conversion script
Id: cif_fix_values 6909 2019-04-08 15:41:33Z antanas 
;
_cod_original_sg_symbol_H-M P21/c
_cod_database_code 1556174

loop_
_symmetry_equiv_pos_as_xyz
'x, y, z'
'-x, y+1/2, -z+1/2'
'-x, -y, -z'
'x, -y-1/2, z-1/2'

loop_
_atom_site_label
_atom_site_type_symbol
_atom_site_fract_x
_atom_site_fract_y
_atom_site_fract_z
_atom_site_U_iso_or_equiv
_atom_site_adp_type
_atom_site_occupancy
_atom_site_symmetry_multiplicity
_atom_site_calc_flag
_atom_site_refinement_flags
C1 C 0.4752(4) 0.59489(18) 0.2138(2) 0.0304(9) Uani 1 1 d .
C2 C 0.4754(4) 0.60423(18) 0.29454(19) 0.0288(9) Uani 1 1 d .
C3 C 0.6315(4) 0.58634(18) 0.3293(2) 0.0278(9) Uani 1 1 d .
C4 C 0.7041(4) 0.58758(19) 0.4003(2) 0.0347(10) Uani 1 1 d .
H4 H 0.6547 0.5995 0.4375 0.042 Uiso 1 1 calc R
C5 C 0.8527(4) 0.5709(2) 0.4162(2) 0.0410(11) Uani 1 1 d .
H5 H 0.9044 0.5712 0.4648 0.049 Uiso 1 1 calc R
C6 C 0.9247(4) 0.5538(2) 0.3617(2) 0.0411(11) Uani 1 1 d .
H6 H 1.0253 0.5428 0.3735 0.049 Uiso 1 1 calc R
C7 C 0.8522(4) 0.55265(19) 0.2898(2) 0.0392(11) Uani 1 1 d .
H7 H 0.9017 0.5413 0.2524 0.047 Uiso 1 1 calc R
C8 C 0.7049(4) 0.56863(18) 0.2748(2) 0.0294(9) Uani 1 1 d .
C9 C 0.3583(4) 0.55517(17) 0.31452(18) 0.0265(9) Uani 1 1 d .
H9 H 0.2620 0.5722 0.2873 0.032 Uiso 1 1 calc R
C10 C 0.3543(4) 0.55955(19) 0.3930(2) 0.0320(10) Uani 1 1 d .
H10 H 0.3683 0.6041 0.4159 0.038 Uiso 1 1 calc R
C11 C 0.3321(4) 0.5042(2) 0.4325(2) 0.0349(10) Uani 1 1 d .
H11 H 0.3346 0.5111 0.4822 0.042 Uiso 1 1 calc R
C12 C 0.3033(5) 0.43135(19) 0.4024(2) 0.0403(11) Uani 1 1 d .
H12A H 0.2211 0.4105 0.4203 0.048 Uiso 1 1 calc R
H12B H 0.3901 0.4017 0.4193 0.048 Uiso 1 1 calc R
C13 C 0.2676(4) 0.43217(19) 0.3204(2) 0.0398(11) Uani 1 1 d .
H13A H 0.2726 0.3839 0.3020 0.048 Uiso 1 1 calc R
H13B H 0.1674 0.4498 0.3032 0.048 Uiso 1 1 calc R
C14 C 0.3738(4) 0.47866(17) 0.2920(2) 0.0322(10) Uani 1 1 d .
H14A H 0.3550 0.4755 0.2388 0.039 Uiso 1 1 calc R
H14B H 0.4742 0.4623 0.3111 0.039 Uiso 1 1 calc R
C15 C 0.6497(4) 0.55603(18) 0.1388(2) 0.0356(10) Uani 1 1 d .
H15A H 0.7485 0.5746 0.1400 0.043 Uiso 1 1 calc R
H15B H 0.5820 0.5807 0.0998 0.043 Uiso 1 1 calc R
C16 C 0.6480(4) 0.47839(19) 0.1211(2) 0.0302(9) Uani 1 1 d .
C17 C 0.6394(4) 0.42673(19) 0.1715(2) 0.0334(10) Uani 1 1 d .
H17 H 0.6345 0.4397 0.2193 0.040 Uiso 1 1 calc R
C18 C 0.6380(4) 0.3556(2) 0.1526(2) 0.0399(11) Uani 1 1 d .
H18 H 0.6319 0.3206 0.1875 0.048 Uiso 1 1 calc R
C19 C 0.6454(4) 0.3367(2) 0.0838(2) 0.0436(11) Uani 1 1 d .
H19 H 0.6445 0.2885 0.0710 0.052 Uiso 1 1 calc R
C20 C 0.6540(4) 0.3872(2) 0.0331(2) 0.0440(11) Uani 1 1 d .
H20 H 0.6585 0.3739 -0.0147 0.053 Uiso 1 1 calc R
C21 C 0.6561(4) 0.4577(2) 0.0518(2) 0.0414(11) Uani 1 1 d .
H21 H 0.6632 0.4923 0.0166 0.050 Uiso 1 1 calc R
C22 C 1.0502(4) 0.71125(18) 0.2524(2) 0.0324(10) Uani 1 1 d .
C23 C 1.0438(4) 0.70152(18) 0.17066(19) 0.0288(9) Uani 1 1 d .
C24 C 0.8844(4) 0.71703(18) 0.1402(2) 0.0305(9) Uani 1 1 d .
C25 C 0.8059(4) 0.71657(19) 0.0705(2) 0.0365(10) Uani 1 1 d .
H25 H 0.8520 0.7069 0.0315 0.044 Uiso 1 1 calc R
C26 C 0.6556(4) 0.73078(19) 0.0580(2) 0.0397(10) Uani 1 1 d .
H26 H 0.5998 0.7312 0.0102 0.048 Uiso 1 1 calc R
C27 C 0.5897(4) 0.74406(19) 0.1154(2) 0.0405(11) Uani 1 1 d .
H27 H 0.4881 0.7528 0.1061 0.049 Uiso 1 1 calc R
C28 C 0.6667(4) 0.74508(18) 0.1859(2) 0.0353(10) Uani 1 1 d .
H28 H 0.6204 0.7545 0.2249 0.042 Uiso 1 1 calc R
C29 C 0.8142(4) 0.73167(18) 0.1968(2) 0.0319(10) Uani 1 1 d .
C30 C 1.1515(4) 0.75048(18) 0.1461(2) 0.0307(9) Uani 1 1 d .
H30 H 1.2502 0.7367 0.1732 0.037 Uiso 1 1 calc R
C31 C 1.1530(4) 0.7423(2) 0.0671(2) 0.0355(10) Uani 1 1 d .
H31 H 1.1312 0.6975 0.0457 0.043 Uiso 1 1 calc R
C32 C 1.1831(4) 0.7940(2) 0.0262(2) 0.0390(10) Uani 1 1 d .
H32 H 1.1782 0.7850 -0.0235 0.047 Uiso 1 1 calc R
C33 C 1.2245(5) 0.8661(2) 0.0542(2) 0.0441(11) Uani 1 1 d .
H33A H 1.1485 0.8996 0.0313 0.053 Uiso 1 1 calc R
H33B H 1.3164 0.8798 0.0402 0.053 Uiso 1 1 calc R
C34 C 1.2440(4) 0.87183(19) 0.1356(2) 0.0373(10) Uani 1 1 d .
H34A H 1.3426 0.8557 0.1586 0.045 Uiso 1 1 calc R
H34B H 1.2343 0.9215 0.1491 0.045 Uiso 1 1 calc R
C35 C 1.1321(4) 0.82810(18) 0.1624(2) 0.0320(10) Uani 1 1 d .
H35A H 1.0334 0.8436 0.1388 0.038 Uiso 1 1 calc R
H35B H 1.1429 0.8347 0.2150 0.038 Uiso 1 1 calc R
C36 C 0.8810(4) 0.73790(18) 0.3341(2) 0.0364(10) Uani 1 1 d .
H36A H 0.9591 0.7161 0.3704 0.044 Uiso 1 1 calc R
H36B H 0.7898 0.7123 0.3349 0.044 Uiso 1 1 calc R
C37 C 0.8630(4) 0.81359(19) 0.35542(19) 0.0294(9) Uani 1 1 d .
C38 C 0.9692(4) 0.8638(2) 0.3518(2) 0.0447(11) Uani 1 1 d .
H38 H 1.0525 0.8512 0.3335 0.054 Uiso 1 1 calc R
C39 C 0.9540(5) 0.9318(2) 0.3747(2) 0.0477(12) Uani 1 1 d .
H39 H 1.0259 0.9659 0.3711 0.057 Uiso 1 1 calc R
C40 C 0.8345(5) 0.9505(2) 0.4028(2) 0.0434(11) Uani 1 1 d .
H40 H 0.8262 0.9967 0.4201 0.052 Uiso 1 1 calc R
C41 C 0.7275(4) 0.9015(2) 0.4055(2) 0.0430(11) Uani 1 1 d .
H41 H 0.6440 0.9143 0.4234 0.052 Uiso 1 1 calc R
C42 C 0.7424(4) 0.8333(2) 0.3818(2) 0.0386(10) Uani 1 1 d .
H42 H 0.6686 0.7998 0.3839 0.046 Uiso 1 1 calc R
N1 N 0.6094(3) 0.57177(15) 0.20672(15) 0.0294(8) Uani 1 1 d .
N2 N 0.9161(3) 0.72935(15) 0.26312(16) 0.0300(8) Uani 1 1 d .
O1 O 0.3721(3) 0.60546(13) 0.16369(14) 0.0353(7) Uani 1 1 d .
O2 O 0.4486(3) 0.67613(12) 0.30943(13) 0.0340(7) Uani 1 1 d .
O3 O 1.1587(3) 0.70308(13) 0.30081(14) 0.0365(7) Uani 1 1 d .
O4 O 1.0709(3) 0.62932(13) 0.15735(14) 0.0365(7) Uani 1 1 d .
H4O H 1.167(5) 0.623(2) 0.165(2) 0.056(14) Uiso 1 1 d .
H2O H 0.339(6) 0.682(3) 0.305(3) 0.107(19) Uiso 1 1 d .

loop_
_atom_site_aniso_label
_atom_site_aniso_U_11
_atom_site_aniso_U_22
_atom_site_aniso_U_33
_atom_site_aniso_U_23
_atom_site_aniso_U_13
_atom_site_aniso_U_12
C1 0.030(2) 0.019(2) 0.043(3) 0.0028(18) 0.010(2) -0.0011(18)
C2 0.034(2) 0.021(2) 0.034(2) -0.0010(17) 0.0128(19) 0.0012(18)
C3 0.025(2) 0.021(2) 0.038(3) 0.0026(18) 0.0075(19) -0.0012(17)
C4 0.036(3) 0.030(2) 0.040(3) 0.0014(19) 0.011(2) -0.0047(19)
C5 0.033(3) 0.042(3) 0.043(3) 0.004(2) -0.002(2) -0.004(2)
C6 0.028(2) 0.041(3) 0.056(3) 0.003(2) 0.012(2) 0.000(2)
C7 0.034(3) 0.032(2) 0.056(3) 0.001(2) 0.018(2) 0.003(2)
C8 0.031(2) 0.020(2) 0.039(3) 0.0035(18) 0.011(2) 0.0001(18)
C9 0.026(2) 0.024(2) 0.030(2) 0.0025(17) 0.0079(18) -0.0019(17)
C10 0.033(2) 0.023(2) 0.042(3) -0.0012(19) 0.013(2) 0.0001(18)
C11 0.033(2) 0.036(2) 0.036(2) -0.002(2) 0.0080(19) 0.003(2)
C12 0.051(3) 0.028(2) 0.043(3) 0.004(2) 0.014(2) -0.007(2)
C13 0.048(3) 0.023(2) 0.049(3) -0.004(2) 0.014(2) -0.006(2)
C14 0.037(2) 0.024(2) 0.037(2) -0.0018(18) 0.0101(19) 0.0011(18)
C15 0.044(3) 0.028(2) 0.039(3) 0.0018(19) 0.019(2) 0.003(2)
C16 0.023(2) 0.033(2) 0.036(2) 0.001(2) 0.0097(18) 0.0012(18)
C17 0.031(2) 0.033(2) 0.038(2) -0.002(2) 0.0117(19) 0.0045(19)
C18 0.039(3) 0.029(2) 0.052(3) 0.002(2) 0.010(2) 0.005(2)
C19 0.036(3) 0.033(3) 0.059(3) -0.007(2) 0.002(2) 0.005(2)
C20 0.038(3) 0.050(3) 0.045(3) -0.010(2) 0.009(2) 0.012(2)
C21 0.040(3) 0.041(3) 0.045(3) 0.007(2) 0.013(2) 0.006(2)
C22 0.032(3) 0.017(2) 0.051(3) 0.0049(19) 0.012(2) 0.0003(18)
C23 0.030(2) 0.021(2) 0.035(2) -0.0034(17) 0.0076(18) -0.0027(18)
C24 0.024(2) 0.023(2) 0.044(3) -0.0029(19) 0.006(2) -0.0037(17)
C25 0.030(2) 0.034(2) 0.045(3) -0.003(2) 0.006(2) -0.0015(19)
C26 0.036(3) 0.034(2) 0.045(3) -0.002(2) -0.002(2) -0.005(2)
C27 0.027(2) 0.028(2) 0.066(3) -0.002(2) 0.006(2) -0.0018(19)
C28 0.033(3) 0.025(2) 0.048(3) -0.003(2) 0.010(2) 0.0008(19)
C29 0.031(2) 0.022(2) 0.042(3) -0.0007(19) 0.008(2) -0.0017(18)
C30 0.026(2) 0.023(2) 0.045(3) 0.0030(18) 0.0115(19) 0.0019(18)
C31 0.030(2) 0.035(2) 0.044(3) -0.008(2) 0.014(2) -0.0017(19)
C32 0.038(3) 0.047(3) 0.033(3) -0.001(2) 0.008(2) 0.000(2)
C33 0.045(3) 0.042(3) 0.049(3) 0.011(2) 0.019(2) 0.002(2)
C34 0.038(3) 0.028(2) 0.049(3) 0.003(2) 0.017(2) -0.0007(19)
C35 0.033(2) 0.026(2) 0.039(2) -0.0010(18) 0.0095(19) -0.0013(18)
C36 0.039(3) 0.030(2) 0.043(3) 0.0051(19) 0.014(2) 0.004(2)
C37 0.026(2) 0.030(2) 0.034(2) 0.0017(18) 0.0095(18) 0.0029(19)
C38 0.033(3) 0.046(3) 0.060(3) -0.006(2) 0.019(2) -0.004(2)
C39 0.041(3) 0.044(3) 0.060(3) -0.012(2) 0.014(2) -0.015(2)
C40 0.044(3) 0.031(2) 0.056(3) -0.008(2) 0.012(2) 0.004(2)
C41 0.032(3) 0.044(3) 0.054(3) -0.007(2) 0.013(2) 0.003(2)
C42 0.030(2) 0.039(2) 0.049(3) -0.001(2) 0.013(2) -0.003(2)
N1 0.033(2) 0.0300(18) 0.0278(19) -0.0003(15) 0.0129(16) 0.0010(15)
N2 0.0279(19) 0.0273(18) 0.037(2) 0.0026(15) 0.0131(16) 0.0019(15)
O1 0.0330(17) 0.0332(16) 0.0391(17) 0.0028(13) 0.0061(14) 0.0042(13)
O2 0.0351(18) 0.0188(14) 0.0505(18) -0.0048(12) 0.0144(14) 0.0003(13)
O3 0.0314(17) 0.0322(16) 0.0446(18) 0.0028(13) 0.0045(14) 0.0066(13)
O4 0.0327(18) 0.0227(15) 0.0556(19) -0.0058(13) 0.0125(15) 0.0021(13)

loop_
_atom_type_symbol
_atom_type_description
_atom_type_scat_dispersion_real
_atom_type_scat_dispersion_imag
_atom_type_scat_source
C C 0.0033 0.0016 'International Tables Vol C Tables 4.2.6.8 and 6.1.1.4'
H H 0.0000 0.0000 'International Tables Vol C Tables 4.2.6.8 and 6.1.1.4'
N N 0.0061 0.0033 'International Tables Vol C Tables 4.2.6.8 and 6.1.1.4'
O O 0.0106 0.0060 'International Tables Vol C Tables 4.2.6.8 and 6.1.1.4'

loop_
_geom_angle_atom_site_label_1
_geom_angle_atom_site_label_2
_geom_angle_atom_site_label_3
_geom_angle
O1 C1 N1 125.0(4)
O1 C1 C2 126.2(3)
N1 C1 C2 108.8(3)
O2 C2 C3 108.8(3)
O2 C2 C1 110.0(3)
C3 C2 C1 102.1(3)
O2 C2 C9 111.5(3)
C3 C2 C9 115.5(3)
C1 C2 C9 108.5(3)
C4 C3 C8 120.4(4)
C4 C3 C2 131.3(3)
C8 C3 C2 108.2(3)
C3 C4 C5 118.5(4)
C3 C4 H4 120.7
C5 C4 H4 120.7
C6 C5 C4 120.6(4)
C6 C5 H5 119.7
C4 C5 H5 119.7
C5 C6 C7 121.2(4)
C5 C6 H6 119.4
C7 C6 H6 119.4
C8 C7 C6 117.6(4)
C8 C7 H7 121.2
C6 C7 H7 121.2
C7 C8 C3 121.7(4)
C7 C8 N1 127.9(3)
C3 C8 N1 110.4(3)
C10 C9 C14 110.7(3)
C10 C9 C2 111.9(3)
C14 C9 C2 113.1(3)
C10 C9 H9 106.9
C14 C9 H9 106.9
C2 C9 H9 106.9
C11 C10 C9 123.5(3)
C11 C10 H10 118.3
C9 C10 H10 118.3
C10 C11 C12 123.6(3)
C10 C11 H11 118.2
C12 C11 H11 118.2
C11 C12 C13 111.3(3)
C11 C12 H12A 109.4
C13 C12 H12A 109.4
C11 C12 H12B 109.4
C13 C12 H12B 109.4
H12A C12 H12B 108.0
C14 C13 C12 110.3(3)
C14 C13 H13A 109.6
C12 C13 H13A 109.6
C14 C13 H13B 109.6
C12 C13 H13B 109.6
H13A C13 H13B 108.1
C13 C14 C9 110.4(3)
C13 C14 H14A 109.6
C9 C14 H14A 109.6
C13 C14 H14B 109.6
C9 C14 H14B 109.6
H14A C14 H14B 108.1
N1 C15 C16 114.0(3)
N1 C15 H15A 108.8
C16 C15 H15A 108.8
N1 C15 H15B 108.8
C16 C15 H15B 108.8
H15A C15 H15B 107.7
C17 C16 C21 118.3(3)
C17 C16 C15 122.7(3)
C21 C16 C15 119.0(3)
C16 C17 C18 120.7(4)
C16 C17 H17 119.7
C18 C17 H17 119.7
C19 C18 C17 119.9(4)
C19 C18 H18 120.1
C17 C18 H18 120.1
C18 C19 C20 120.3(4)
C18 C19 H19 119.9
C20 C19 H19 119.9
C19 C20 C21 119.9(4)
C19 C20 H20 120.0
C21 C20 H20 120.0
C20 C21 C16 121.0(4)
C20 C21 H21 119.5
C16 C21 H21 119.5
O3 C22 N2 124.7(4)
O3 C22 C23 125.9(3)
N2 C22 C23 109.4(3)
O4 C23 C30 112.5(3)
O4 C23 C24 108.5(3)
C30 C23 C24 115.5(3)
O4 C23 C22 108.6(3)
C30 C23 C22 110.0(3)
C24 C23 C22 100.9(3)
C25 C24 C29 119.6(4)
C25 C24 C23 131.0(3)
C29 C24 C23 109.3(3)
C24 C25 C26 118.8(4)
C24 C25 H25 120.6
C26 C25 H25 120.6
C27 C26 C25 119.9(4)
C27 C26 H26 120.0
C25 C26 H26 120.0
C26 C27 C28 122.3(4)
C26 C27 H27 118.9
C28 C27 H27 118.9
C29 C28 C27 116.8(4)
C29 C28 H28 121.6
C27 C28 H28 121.6
C28 C29 C24 122.6(4)
C28 C29 N2 127.7(3)
C24 C29 N2 109.6(3)
C31 C30 C23 112.6(3)
C31 C30 C35 109.1(3)
C23 C30 C35 114.7(3)
C31 C30 H30 106.7
C23 C30 H30 106.7
C35 C30 H30 106.7
C32 C31 C30 123.6(4)
C32 C31 H31 118.2
C30 C31 H31 118.2
C31 C32 C33 123.2(4)
C31 C32 H32 118.4
C33 C32 H32 118.4
C32 C33 C34 113.3(3)
C32 C33 H33A 108.9
C34 C33 H33A 108.9
C32 C33 H33B 108.9
C34 C33 H33B 108.9
H33A C33 H33B 107.7
C35 C34 C33 110.9(3)
C35 C34 H34A 109.5
C33 C34 H34A 109.5
C35 C34 H34B 109.5
C33 C34 H34B 109.5
H34A C34 H34B 108.0
C34 C35 C30 110.2(3)
C34 C35 H35A 109.6
C30 C35 H35A 109.6
C34 C35 H35B 109.6
C30 C35 H35B 109.6
H35A C35 H35B 108.1
N2 C36 C37 114.3(3)
N2 C36 H36A 108.7
C37 C36 H36A 108.7
N2 C36 H36B 108.7
C37 C36 H36B 108.7
H36A C36 H36B 107.6
C42 C37 C38 118.7(4)
C42 C37 C36 120.0(3)
C38 C37 C36 121.3(3)
C39 C38 C37 120.4(4)
C39 C38 H38 119.8
C37 C38 H38 119.8
C40 C39 C38 120.3(4)
C40 C39 H39 119.8
C38 C39 H39 119.8
C41 C40 C39 119.7(4)
C41 C40 H40 120.1
C39 C40 H40 120.1
C40 C41 C42 119.8(4)
C40 C41 H41 120.1
C42 C41 H41 120.1
C37 C42 C41 121.0(4)
C37 C42 H42 119.5
C41 C42 H42 119.5
C1 N1 C8 110.4(3)
C1 N1 C15 124.7(3)
C8 N1 C15 124.8(3)
C22 N2 C29 110.7(3)
C22 N2 C36 123.9(3)
C29 N2 C36 125.2(3)
C2 O2 H2O 107(3)
C23 O4 H4O 108(3)

loop_
_geom_bond_atom_site_label_1
_geom_bond_atom_site_label_2
_geom_bond_distance
C1 O1 1.228(4)
C1 N1 1.369(4)
C1 C2 1.542(5)
C2 O2 1.433(4)
C2 C3 1.520(5)
C2 C9 1.551(5)
C3 C4 1.380(5)
C3 C8 1.397(5)
C4 C5 1.405(5)
C4 H4 0.9500
C5 C6 1.387(5)
C5 H5 0.9500
C6 C7 1.395(5)
C6 H6 0.9500
C7 C8 1.390(5)
C7 H7 0.9500
C8 N1 1.416(4)
C9 C10 1.501(5)
C9 C14 1.536(5)
C9 H9 1.0000
C10 C11 1.335(5)
C10 H10 0.9500
C11 C12 1.505(5)
C11 H11 0.9500
C12 C13 1.523(5)
C12 H12A 0.9900
C12 H12B 0.9900
C13 C14 1.515(5)
C13 H13A 0.9900
C13 H13B 0.9900
C14 H14A 0.9900
C14 H14B 0.9900
C15 N1 1.448(4)
C15 C16 1.518(5)
C15 H15A 0.9900
C15 H15B 0.9900
C16 C17 1.387(5)
C16 C21 1.392(5)
C17 C18 1.403(5)
C17 H17 0.9500
C18 C19 1.372(5)
C18 H18 0.9500
C19 C20 1.376(5)
C19 H19 0.9500
C20 C21 1.391(5)
C20 H20 0.9500
C21 H21 0.9500
C22 O3 1.235(4)
C22 N2 1.363(5)
C22 C23 1.552(5)
C23 O4 1.432(4)
C23 C30 1.519(5)
C23 C24 1.521(5)
C24 C25 1.377(5)
C24 C29 1.400(5)
C25 C26 1.410(5)
C25 H25 0.9500
C26 C27 1.383(5)
C26 H26 0.9500
C27 C28 1.386(5)
C27 H27 0.9500
C28 C29 1.384(5)
C28 H28 0.9500
C29 N2 1.418(5)
C30 C31 1.511(5)
C30 C35 1.531(5)
C30 H30 1.0000
C31 C32 1.322(5)
C31 H31 0.9500
C32 C33 1.497(5)
C32 H32 0.9500
C33 C34 1.522(5)
C33 H33A 0.9900
C33 H33B 0.9900
C34 C35 1.511(5)
C34 H34A 0.9900
C34 H34B 0.9900
C35 H35A 0.9900
C35 H35B 0.9900
C36 N2 1.460(4)
C36 C37 1.518(5)
C36 H36A 0.9900
C36 H36B 0.9900
C37 C42 1.383(5)
C37 C38 1.395(5)
C38 C39 1.386(5)
C38 H38 0.9500
C39 C40 1.386(5)
C39 H39 0.9500
C40 C41 1.381(5)
C40 H40 0.9500
C41 C42 1.393(5)
C41 H41 0.9500
C42 H42 0.9500
O2 H2O 1.02(5)
O4 H4O 0.89(4)

loop_
_geom_hbond_atom_site_label_D
_geom_hbond_atom_site_label_H
_geom_hbond_atom_site_label_A
_geom_hbond_distance_DH
_geom_hbond_distance_HA
_geom_hbond_distance_DA
_geom_hbond_angle_DHA
_geom_hbond_site_symmetry_A
O4 H4O O1 0.89(4) 1.96(4) 2.847(4) 170(4) 1_655
O2 H2O O3 1.02(5) 1.73(5) 2.746(4) 172(5) 1_455

loop_
_geom_torsion_atom_site_label_1
_geom_torsion_atom_site_label_2
_geom_torsion_atom_site_label_3
_geom_torsion_atom_site_label_4
_geom_torsion
O1 C1 C2 O2 -62.6(5)
N1 C1 C2 O2 118.2(3)
O1 C1 C2 C3 -178.0(3)
N1 C1 C2 C3 2.8(4)
O1 C1 C2 C9 59.7(4)
N1 C1 C2 C9 -119.6(3)
O2 C2 C3 C4 60.5(5)
C1 C2 C3 C4 176.8(4)
C9 C2 C3 C4 -65.7(5)
O2 C2 C3 C8 -117.1(3)
C1 C2 C3 C8 -0.9(4)
C9 C2 C3 C8 116.6(3)
C8 C3 C4 C5 0.2(5)
C2 C3 C4 C5 -177.2(3)
C3 C4 C5 C6 0.3(6)
C4 C5 C6 C7 -0.1(6)
C5 C6 C7 C8 -0.5(6)
C6 C7 C8 C3 0.9(5)
C6 C7 C8 N1 179.1(3)
C4 C3 C8 C7 -0.8(5)
C2 C3 C8 C7 177.1(3)
C4 C3 C8 N1 -179.2(3)
C2 C3 C8 N1 -1.3(4)
O2 C2 C9 C10 -60.3(4)
C3 C2 C9 C10 64.5(4)
C1 C2 C9 C10 178.4(3)
O2 C2 C9 C14 173.9(3)
C3 C2 C9 C14 -61.3(4)
C1 C2 C9 C14 52.6(4)
C14 C9 C10 C11 -14.8(5)
C2 C9 C10 C11 -141.9(4)
C9 C10 C11 C12 -2.2(6)
C10 C11 C12 C13 -13.5(5)
C11 C12 C13 C14 45.7(4)
C12 C13 C14 C9 -64.2(4)
C10 C9 C14 C13 47.1(4)
C2 C9 C14 C13 173.5(3)
N1 C15 C16 C17 -13.1(5)
N1 C15 C16 C21 167.3(3)
C21 C16 C17 C18 -0.5(6)
C15 C16 C17 C18 179.9(3)
C16 C17 C18 C19 0.1(6)
C17 C18 C19 C20 -0.1(6)
C18 C19 C20 C21 0.4(6)
C19 C20 C21 C16 -0.7(6)
C17 C16 C21 C20 0.8(6)
C15 C16 C21 C20 -179.6(4)
O3 C22 C23 O4 64.8(5)
N2 C22 C23 O4 -114.3(3)
O3 C22 C23 C30 -58.7(5)
N2 C22 C23 C30 122.2(3)
O3 C22 C23 C24 178.8(3)
N2 C22 C23 C24 -0.3(4)
O4 C23 C24 C25 -64.9(5)
C30 C23 C24 C25 62.5(5)
C22 C23 C24 C25 -178.9(4)
O4 C23 C24 C29 113.1(3)
C30 C23 C24 C29 -119.5(3)
C22 C23 C24 C29 -0.9(4)
C29 C24 C25 C26 -0.2(5)
C23 C24 C25 C26 177.6(4)
C24 C25 C26 C27 -0.7(5)
C25 C26 C27 C28 1.0(6)
C26 C27 C28 C29 -0.4(5)
C27 C28 C29 C24 -0.6(5)
C27 C28 C29 N2 -179.7(3)
C25 C24 C29 C28 0.9(5)
C23 C24 C29 C28 -177.4(3)
C25 C24 C29 N2 -179.9(3)
C23 C24 C29 N2 1.9(4)
O4 C23 C30 C31 57.4(4)
C24 C23 C30 C31 -67.9(4)
C22 C23 C30 C31 178.6(3)
O4 C23 C30 C35 -177.1(3)
C24 C23 C30 C35 57.5(4)
C22 C23 C30 C35 -55.9(4)
C23 C30 C31 C32 149.6(4)
C35 C30 C31 C32 21.1(5)
C30 C31 C32 C33 2.3(6)
C31 C32 C33 C34 6.0(6)
C32 C33 C34 C35 -38.0(5)
C33 C34 C35 C30 62.6(4)
C31 C30 C35 C34 -52.5(4)
C23 C30 C35 C34 -179.8(3)
N2 C36 C37 C42 130.9(4)
N2 C36 C37 C38 -51.8(5)
C42 C37 C38 C39 0.4(6)
C36 C37 C38 C39 -177.0(4)
C37 C38 C39 C40 1.3(6)
C38 C39 C40 C41 -2.4(6)
C39 C40 C41 C42 1.8(6)
C38 C37 C42 C41 -1.0(6)
C36 C37 C42 C41 176.4(4)
C40 C41 C42 C37 -0.1(6)
O1 C1 N1 C8 177.0(3)
C2 C1 N1 C8 -3.8(4)
O1 C1 N1 C15 -0.3(6)
C2 C1 N1 C15 179.0(3)
C7 C8 N1 C1 -175.1(4)
C3 C8 N1 C1 3.3(4)
C7 C8 N1 C15 2.2(6)
C3 C8 N1 C15 -179.5(3)
C16 C15 N1 C1 -100.4(4)
C16 C15 N1 C8 82.7(4)
O3 C22 N2 C29 -177.6(3)
C23 C22 N2 C29 1.5(4)
O3 C22 N2 C36 -3.4(5)
C23 C22 N2 C36 175.7(3)
C28 C29 N2 C22 177.1(4)
C24 C29 N2 C22 -2.1(4)
C28 C29 N2 C36 3.0(6)
C24 C29 N2 C36 -176.2(3)
C37 C36 N2 C22 106.0(4)
C37 C36 N2 C29 -80.6(4)
